data_8000230
loop_
_publ_author_name
'N.N. Golovnev'
'M.S. Molokeev'
'M.K. Lesnikov'
'V.V. Atuchin'

_publ_section_title
;
 First outer-sphere 1,3-diethyl-2-thiobarbituric compounds
 [M(H2O)6](1,3-diethyl-2-thiobarbiturate)2*2H2O (M = Co2+, Ni2+): crystal
 structure, spectroscopic and thermal properties.
;
_journal_issue 0
_journal_name_full 'Chemical Physics Letters'
_journal_page_first 54
_journal_page_last 59
_journal_paper_doi 10.1016/j.cplett.2016.04.059
_journal_volume 653
_journal_year 2016
_chemical_formula_moiety
;
2(C8 H11 N2 O2 S), Co H12 O6, 2(H2 O)
;
_chemical_formula_sum 'C16 H38 Co N4 O12 S2'
_chemical_formula_weight 601.55
_chemical_name_systematic
;
hexa-aqua-cobalt(II) bis(1,3-diethyl-2-thiobarbiturate) dihydrate
;
_space_group_crystal_system monoclinic
_space_group_IT_number 15
_space_group_name_Hall '-C 2yc'
_space_group_name_H-M_alt 'C 1 2/c 1'
_symmetry_space_group_name_Hall '-C 2yc'
_symmetry_space_group_name_H-M 'C 1 2/c 1'
_atom_sites_solution_hydrogens mixed
_audit_creation_method SHELXL-2014/7
_cell_angle_alpha 90
_cell_angle_beta 114.8820(10)
_cell_angle_gamma 90
_cell_formula_units_Z 4
_cell_length_a 18.5729(13)
_cell_length_b 18.0013(12)
_cell_length_c 8.8812(6)
_cell_measurement_reflns_used 3621
_cell_measurement_temperature 298(2)
_cell_measurement_theta_max 26.35
_cell_measurement_theta_min 2.26
_cell_volume 2693.7(3)
_computing_cell_refinement 'APEX2 (Bruker, 2003-2008)'
_computing_data_collection 'APEX2 (Bruker, 2003-2008)'
_computing_data_reduction 'SAINT (Bruker, 2009)'
_computing_molecular_graphics 'DIAMOND (Brandenburg, 2005)'
_computing_publication_material 'publCIF (Westrip, 2009)'
_computing_structure_refinement 'SHELXL-2014/7 (Sheldrick, 2014)'
_computing_structure_solution 'SHELXS-97 (Sheldrick, 2008)'
_diffrn_ambient_temperature 298(2)
_diffrn_measured_fraction_theta_full 1.000
_diffrn_measured_fraction_theta_max 0.935
_diffrn_measurement_device_type 'Bruker APEX-II CCD'
_diffrn_measurement_method '\f and \w scans'
_diffrn_radiation_monochromator graphite
_diffrn_radiation_source 'fine-focus sealed tube'
_diffrn_radiation_type MoK\a
_diffrn_radiation_wavelength 0.71073
_diffrn_reflns_av_R_equivalents 0.0273
_diffrn_reflns_av_unetI/netI 0.0289
_diffrn_reflns_Laue_measured_fraction_full 1.000
_diffrn_reflns_Laue_measured_fraction_max 0.935
_diffrn_reflns_limit_h_max 25
_diffrn_reflns_limit_h_min -24
_diffrn_reflns_limit_k_max 24
_diffrn_reflns_limit_k_min -24
_diffrn_reflns_limit_l_max 12
_diffrn_reflns_limit_l_min -12
_diffrn_reflns_number 12945
_diffrn_reflns_point_group_measured_fraction_full 1.000
_diffrn_reflns_point_group_measured_fraction_max 0.935
_diffrn_reflns_theta_full 25.000
_diffrn_reflns_theta_max 29.810
_diffrn_reflns_theta_min 2.263
_exptl_absorpt_coefficient_mu 0.854
_exptl_absorpt_correction_T_max 0.7459
_exptl_absorpt_correction_T_min 0.6615
_exptl_absorpt_correction_type multi-scan
_exptl_absorpt_process_details
;
SADABS-2004/1. Bruker AXS Inc., Madison, Wisconsin, USA, 2004
;
_exptl_crystal_colour pink
_exptl_crystal_density_diffrn 1.483
_exptl_crystal_description bulk
_exptl_crystal_F_000 1268
_exptl_crystal_size_max 0.3
_exptl_crystal_size_mid 0.2
_exptl_crystal_size_min 0.2
_refine_diff_density_max 0.300
_refine_diff_density_min -0.329
_refine_diff_density_rms 0.051
_refine_ls_extinction_coef .
_refine_ls_extinction_method none
_refine_ls_goodness_of_fit_ref 1.027
_refine_ls_hydrogen_treatment mixed
_refine_ls_matrix_type full
_refine_ls_number_parameters 185
_refine_ls_number_reflns 3621
_refine_ls_number_restraints 8
_refine_ls_restrained_S_all 1.033
_refine_ls_R_factor_all 0.0531
_refine_ls_R_factor_gt 0.0344
_refine_ls_shift/su_max 0.000
_refine_ls_shift/su_mean 0.000
_refine_ls_structure_factor_coef Fsqd
_refine_ls_weighting_details 'w=1/[\s^2^(Fo^2^)+(0.0422P)^2^+1.0567P] where P=(Fo^2^+2Fc^2^)/3'
_refine_ls_weighting_scheme calc
_refine_ls_wR_factor_gt 0.0801
_refine_ls_wR_factor_ref 0.0895
_reflns_Friedel_coverage 0.000
_reflns_Friedel_fraction_full .
_reflns_Friedel_fraction_max .
_reflns_number_gt 2745
_reflns_number_total 3621
_reflns_threshold_expression 'I > 2\s(I)'
_cod_data_source_file CoH2O8DETBA2.cif
_cod_data_source_block b
_cod_database_code 8000230
_shelx_shelxl_version_number 2014/7
_shelx_space_group_comment
;
The symmetry employed for this shelxl refinement is uniquely defined
by the following loop, which should always be used as a source of
symmetry information in preference to the above space-group names.
They are only intended as comments.
;

loop_
_symmetry_equiv_pos_as_xyz
'x, y, z'
'-x, y, -z+1/2'
'x+1/2, y+1/2, z'
'-x+1/2, y+1/2, -z+1/2'
'-x, -y, -z'
'x, -y, z-1/2'
'-x+1/2, -y+1/2, -z'
'x+1/2, -y+1/2, z-1/2'

loop_
_atom_site_label
_atom_site_type_symbol
_atom_site_fract_x
_atom_site_fract_y
_atom_site_fract_z
_atom_site_U_iso_or_equiv
_atom_site_adp_type
_atom_site_occupancy
_atom_site_site_symmetry_order
_atom_site_calc_flag
_atom_site_refinement_flags_posn
_atom_site_refinement_flags_adp
_atom_site_refinement_flags_occupancy
_atom_site_disorder_assembly
_atom_site_disorder_group
Co Co 0.0000 0.08719(2) 0.2500 0.03334(10) Uani 1 2 d S T P . .
S S 0.19175(4) 0.44301(3) 0.90162(8) 0.06495(19) Uani 1 1 d . . . . .
O1 O 0.06451(9) 0.22970(8) 1.04206(17) 0.0540(4) Uani 1 1 d . . . . .
O2 O 0.17950(9) 0.19125(7) 0.66792(16) 0.0486(3) Uani 1 1 d . . . . .
N1 N 0.18680(9) 0.30397(8) 0.79206(18) 0.0396(3) Uani 1 1 d . . . . .
N3 N 0.12679(9) 0.32378(8) 0.97249(17) 0.0399(3) Uani 1 1 d . . . . .
C2 C 0.16748(11) 0.35234(10) 0.8881(2) 0.0405(4) Uani 1 1 d . . . . .
C4 C 0.10131(11) 0.24959(10) 0.9574(2) 0.0398(4) Uani 1 1 d . . . . .
C5 C 0.11830(12) 0.20473(10) 0.8508(2) 0.0448(4) Uani 1 1 d . . . . .
H5 H 0.1005 0.1558 0.8357 0.054 Uiso 1 1 calc R U . . .
C6 C 0.16078(11) 0.22977(10) 0.7656(2) 0.0383(4) Uani 1 1 d . . . . .
C7 C 0.23832(12) 0.32875(12) 0.7110(3) 0.0519(5) Uani 1 1 d . . . . .
H7A H 0.2694 0.2870 0.7025 0.062 Uiso 1 1 calc R U . . .
H7B H 0.2749 0.3664 0.7794 0.062 Uiso 1 1 calc R U . . .
C8 C 0.19069(16) 0.35996(14) 0.5409(3) 0.0688(7) Uani 1 1 d . . . . .
H8A H 0.2256 0.3729 0.4903 0.083 Uiso 1 1 calc R U . . .
H8B H 0.1629 0.4035 0.5497 0.083 Uiso 1 1 calc R U . . .
H8C H 0.1532 0.3235 0.4741 0.083 Uiso 1 1 calc R U . . .
C9 C 0.10553(15) 0.37151(12) 1.0838(3) 0.0588(6) Uani 1 1 d . . . . .
H9A H 0.1420 0.4132 1.1210 0.071 Uiso 1 1 calc R U . . .
H9B H 0.1108 0.3432 1.1807 0.071 Uiso 1 1 calc R U . . .
C10 C 0.0231(2) 0.39973(19) 0.9980(5) 0.1045(11) Uani 1 1 d . . . . .
H10A H 0.0194 0.4325 0.9097 0.125 Uiso 1 1 calc R U . . .
H10B H 0.0092 0.4263 1.0757 0.125 Uiso 1 1 calc R U . . .
H10C H -0.0126 0.3587 0.9532 0.125 Uiso 1 1 calc R U . . .
O3 O 0.00900(9) 0.09350(8) 0.02196(18) 0.0454(3) Uani 1 1 d D . . . .
H3WA H 0.0266(12) 0.1400(11) 0.021(3) 0.054 Uiso 1 1 d D U . . .
H3WB H 0.0330(13) 0.0628(12) -0.009(3) 0.054 Uiso 1 1 d D U . . .
O4 O 0.08491(8) 0.00321(7) 0.35919(19) 0.0455(3) Uani 1 1 d D . . . .
H4WA H 0.1174(12) 0.0170(13) 0.455(2) 0.055 Uiso 1 1 d D U . . .
H4WB H 0.1121(13) -0.0096(12) 0.307(3) 0.055 Uiso 1 1 d D U . . .
O5 O 0.08567(10) 0.16859(9) 0.34144(18) 0.0551(4) Uani 1 1 d D . . . .
H5WA H 0.0846(14) 0.2021(13) 0.278(3) 0.066 Uiso 1 1 d D U . . .
H5WB H 0.1134(14) 0.1838(14) 0.437(3) 0.066 Uiso 1 1 d D U . . .
O6 O 0.17027(9) 0.04161(9) 0.68084(19) 0.0516(4) Uani 1 1 d D . . . .
H6WA H 0.2113(12) 0.0234(14) 0.719(3) 0.062 Uiso 1 1 d D U . . .
H6WB H 0.1760(15) 0.0881(11) 0.683(3) 0.062 Uiso 1 1 d D U . . .

loop_
_atom_site_aniso_label
_atom_site_aniso_U_11
_atom_site_aniso_U_22
_atom_site_aniso_U_33
_atom_site_aniso_U_23
_atom_site_aniso_U_13
_atom_site_aniso_U_12
Co 0.04179(19) 0.02451(16) 0.04229(19) 0.000 0.02606(16) 0.000
S 0.0944(5) 0.0414(3) 0.0731(4) -0.0109(3) 0.0490(4) -0.0280(3)
O1 0.0809(10) 0.0443(8) 0.0566(8) -0.0025(6) 0.0482(8) -0.0142(7)
O2 0.0633(9) 0.0458(8) 0.0468(7) -0.0036(6) 0.0331(7) -0.0033(6)
N1 0.0428(8) 0.0411(8) 0.0387(8) 0.0004(6) 0.0209(7) -0.0089(6)
N3 0.0516(9) 0.0359(7) 0.0365(8) -0.0043(6) 0.0228(7) -0.0097(7)
C2 0.0460(10) 0.0378(9) 0.0374(9) -0.0013(7) 0.0173(8) -0.0103(8)
C4 0.0498(10) 0.0369(9) 0.0369(9) 0.0026(7) 0.0223(8) -0.0075(8)
C5 0.0627(12) 0.0333(9) 0.0474(10) -0.0020(8) 0.0318(10) -0.0101(8)
C6 0.0445(10) 0.0363(9) 0.0338(9) 0.0025(7) 0.0162(8) -0.0021(7)
C7 0.0512(12) 0.0554(12) 0.0587(12) 0.0023(10) 0.0326(10) -0.0086(9)
C8 0.0897(18) 0.0678(15) 0.0635(14) 0.0152(12) 0.0464(14) -0.0059(13)
C9 0.0859(17) 0.0497(12) 0.0551(12) -0.0125(10) 0.0436(12) -0.0146(11)
C10 0.120(3) 0.093(2) 0.124(3) -0.0055(19) 0.074(2) 0.033(2)
O3 0.0612(9) 0.0360(7) 0.0555(8) -0.0084(6) 0.0407(7) -0.0063(6)
O4 0.0498(8) 0.0379(7) 0.0554(8) -0.0005(6) 0.0285(7) 0.0081(6)
O5 0.0710(10) 0.0519(9) 0.0423(8) -0.0002(6) 0.0237(8) -0.0254(7)
O6 0.0489(8) 0.0483(8) 0.0588(9) 0.0100(7) 0.0238(7) 0.0051(7)

loop_
_atom_type_symbol
_atom_type_description
_atom_type_scat_dispersion_real
_atom_type_scat_dispersion_imag
_atom_type_scat_source
C C 0.0033 0.0016 'International Tables Vol C Tables 4.2.6.8 and 6.1.1.4'
N N 0.0061 0.0033 'International Tables Vol C Tables 4.2.6.8 and 6.1.1.4'
Co Co 0.3494 0.9721 'International Tables Vol C Tables 4.2.6.8 and 6.1.1.4'
O O 0.0106 0.0060 'International Tables Vol C Tables 4.2.6.8 and 6.1.1.4'
S S 0.1246 0.1234 'International Tables Vol C Tables 4.2.6.8 and 6.1.1.4'
H H 0.0000 0.0000 'International Tables Vol C Tables 4.2.6.8 and 6.1.1.4'

loop_
_geom_angle_atom_site_label_1
_geom_angle_atom_site_label_2
_geom_angle_atom_site_label_3
_geom_angle
_geom_angle_site_symmetry_1
_geom_angle_site_symmetry_3
O5 Co O5 89.41(10) 2 .
O5 Co O4 91.41(6) 2 2
O5 Co O4 175.45(6) . 2
O5 Co O4 175.45(6) 2 .
O5 Co O4 91.41(6) . .
O4 Co O4 88.12(8) 2 .
O5 Co O3 88.86(6) 2 2
O5 Co O3 86.74(6) . 2
O4 Co O3 97.74(6) 2 2
O4 Co O3 86.73(5) . 2
O5 Co O3 86.74(6) 2 .
O5 Co O3 88.86(6) . .
O4 Co O3 86.73(5) 2 .
O4 Co O3 97.74(6) . .
O3 Co O3 173.81(8) 2 .
C2 N1 C6 123.15(14) . .
C2 N1 C7 120.11(15) . .
C6 N1 C7 116.73(15) . .
C2 N3 C4 123.14(15) . .
C2 N3 C9 120.68(15) . .
C4 N3 C9 116.17(15) . .
N1 C2 N3 116.89(15) . .
N1 C2 S 121.90(13) . .
N3 C2 S 121.21(14) . .
O1 C4 C5 125.51(17) . .
O1 C4 N3 117.28(16) . .
C5 C4 N3 117.21(15) . .
C6 C5 C4 122.33(17) . .
C6 C5 H5 118.8 . .
C4 C5 H5 118.8 . .
O2 C6 C5 125.56(16) . .
O2 C6 N1 117.38(15) . .
C5 C6 N1 117.04(16) . .
N1 C7 C8 111.85(17) . .
N1 C7 H7A 109.2 . .
C8 C7 H7A 109.2 . .
N1 C7 H7B 109.2 . .
C8 C7 H7B 109.2 . .
H7A C7 H7B 107.9 . .
C7 C8 H8A 109.5 . .
C7 C8 H8B 109.5 . .
H8A C8 H8B 109.5 . .
C7 C8 H8C 109.5 . .
H8A C8 H8C 109.5 . .
H8B C8 H8C 109.5 . .
N3 C9 C10 111.3(2) . .
N3 C9 H9A 109.4 . .
C10 C9 H9A 109.4 . .
N3 C9 H9B 109.4 . .
C10 C9 H9B 109.4 . .
H9A C9 H9B 108.0 . .
C9 C10 H10A 109.5 . .
C9 C10 H10B 109.5 . .
H10A C10 H10B 109.5 . .
C9 C10 H10C 109.5 . .
H10A C10 H10C 109.5 . .
H10B C10 H10C 109.5 . .
Co O3 H3WA 103.8(14) . .
Co O3 H3WB 123.8(16) . .
H3WA O3 H3WB 112(2) . .
Co O4 H4WA 109.3(16) . .
Co O4 H4WB 116.4(15) . .
H4WA O4 H4WB 107(2) . .
Co O5 H5WA 117.4(17) . .
Co O5 H5WB 132.9(17) . .
H5WA O5 H5WB 107(2) . .
H6WA O6 H6WB 109(3) . .

loop_
_geom_bond_atom_site_label_1
_geom_bond_atom_site_label_2
_geom_bond_distance
_geom_bond_site_symmetry_2
Co O5 2.0618(14) 2
Co O5 2.0618(14) .
Co O4 2.1037(13) 2
Co O4 2.1037(13) .
Co O3 2.1042(13) 2
Co O3 2.1042(13) .
S C2 1.6841(19) .
O1 C4 1.262(2) .
O2 C6 1.268(2) .
N1 C2 1.368(2) .
N1 C6 1.406(2) .
N1 C7 1.487(2) .
N3 C2 1.369(2) .
N3 C4 1.404(2) .
N3 C9 1.483(2) .
C4 C5 1.379(3) .
C5 C6 1.378(2) .
C5 H5 0.9300 .
C7 C8 1.502(3) .
C7 H7A 0.9700 .
C7 H7B 0.9700 .
C8 H8A 0.9600 .
C8 H8B 0.9600 .
C8 H8C 0.9600 .
C9 C10 1.484(4) .
C9 H9A 0.9700 .
C9 H9B 0.9700 .
C10 H10A 0.9600 .
C10 H10B 0.9600 .
C10 H10C 0.9600 .
O3 H3WA 0.900(19) .
O3 H3WB 0.827(19) .
O4 H4WA 0.850(18) .
O4 H4WB 0.852(18) .
O5 H5WA 0.82(2) .
O5 H5WB 0.83(2) .
O6 H6WA 0.77(2) .
O6 H6WB 0.843(19) .

loop_
_geom_torsion_atom_site_label_1
_geom_torsion_atom_site_label_2
_geom_torsion_atom_site_label_3
_geom_torsion_atom_site_label_4
_geom_torsion
_geom_torsion_site_symmetry_1
_geom_torsion_site_symmetry_2
_geom_torsion_site_symmetry_3
_geom_torsion_site_symmetry_4
C6 N1 C2 N3 5.9(3) . . . .
C7 N1 C2 N3 -173.46(16) . . . .
C6 N1 C2 S -173.64(14) . . . .
C7 N1 C2 S 7.0(2) . . . .
C4 N3 C2 N1 -3.4(3) . . . .
C9 N3 C2 N1 178.07(17) . . . .
C4 N3 C2 S 176.18(14) . . . .
C9 N3 C2 S -2.4(3) . . . .
C2 N3 C4 O1 179.76(17) . . . .
C9 N3 C4 O1 -1.6(3) . . . .
C2 N3 C4 C5 -0.5(3) . . . .
C9 N3 C4 C5 178.10(18) . . . .
O1 C4 C5 C6 -178.14(19) . . . .
N3 C4 C5 C6 2.2(3) . . . .
C4 C5 C6 O2 178.83(18) . . . .
C4 C5 C6 N1 0.1(3) . . . .
C2 N1 C6 O2 176.81(17) . . . .
C7 N1 C6 O2 -3.8(2) . . . .
C2 N1 C6 C5 -4.4(3) . . . .
C7 N1 C6 C5 174.99(17) . . . .
C2 N1 C7 C8 -90.3(2) . . . .
C6 N1 C7 C8 90.3(2) . . . .
C2 N3 C9 C10 96.7(3) . . . .
C4 N3 C9 C10 -82.0(3) . . . .

_cod_database_fobs_code 8000230
